data_7023907
loop_
_publ_author_name
'Scott, Hayley S.'
'Ross, Tamsyn M.'
'Chilton, Nicholas F.'
'Gass, Ian A.'
'Moubaraki, Boujemaa'
'Chastanet, Guillaume'
'Paradis, Nicolas'
'L\`etard, Jean-Fran\,cois'
'Vignesh, Kuduva R.'
'Rajaraman, Gopalan'
'Batten, Stuart R.'
'Murray, Keith S.'

_publ_section_title
;
 Crown-linked dipyridylamino-triazine ligands and their spin-crossover
 iron(ii) derivatives: magnetism, photomagnetism and cooperativity.
;
_journal_issue 47
_journal_name_full 'Dalton transactions (Cambridge, England : 2003)'
_journal_page_first 16494
_journal_page_last 16509
_journal_paper_doi 10.1039/c3dt51839f
_journal_volume 42
_journal_year 2013
_chemical_formula_sum 'C60 H56 Fe N22 O4 S2'
_chemical_formula_weight 1269.24
_chemical_name_systematic
; 
 ? 
;
_space_group_IT_number 2
_symmetry_cell_setting triclinic
_symmetry_space_group_name_Hall '-P 1'
_symmetry_space_group_name_H-M 'P -1'
_atom_sites_solution_hydrogens geom
_atom_sites_solution_primary direct
_atom_sites_solution_secondary difmap
_audit_creation_method SHELXL-97
_cell_angle_alpha 71.52(3)
_cell_angle_beta 72.10(3)
_cell_angle_gamma 66.56(3)
_cell_formula_units_Z 1
_cell_length_a 10.486(2)
_cell_length_b 12.423(3)
_cell_length_c 13.133(3)
_cell_measurement_temperature 100(2)
_cell_volume 1456.0(7)
_computing_cell_refinement 'XDS (Kabsch, 1993)'
_computing_data_collection 'Blu-Ice (McPhillips et al, 2002)'
_computing_data_reduction 'XDS (Kabsch, 1993)'
_computing_molecular_graphics X-SEED
_computing_publication_material 'XCIF V6.12 (BrukerAXS, 2001).'
_computing_structure_refinement 'SHELXL-97 (Sheldrick, 1997)'
_computing_structure_solution 'SHELXS-97 (Sheldrick, 1990)'
_diffrn_ambient_temperature 100(2)
_diffrn_measured_fraction_theta_full 0.986
_diffrn_measured_fraction_theta_max 0.979
_diffrn_measurement_device_type 'ADSC Quantum 210r'
_diffrn_measurement_method 'scans in phi'
_diffrn_radiation_monochromator silicon
_diffrn_radiation_source 'Australian Synchrotron'
_diffrn_radiation_type synchrotron
_diffrn_radiation_wavelength 0.71073
_diffrn_reflns_av_R_equivalents 0.0509
_diffrn_reflns_av_sigmaI/netI 0.0252
_diffrn_reflns_limit_h_max 14
_diffrn_reflns_limit_h_min -14
_diffrn_reflns_limit_k_max 17
_diffrn_reflns_limit_k_min -17
_diffrn_reflns_limit_l_max 18
_diffrn_reflns_limit_l_min -18
_diffrn_reflns_number 56483
_diffrn_reflns_theta_full 27.50
_diffrn_reflns_theta_max 29.69
_diffrn_reflns_theta_min 1.83
_exptl_absorpt_coefficient_mu 0.401
_exptl_crystal_colour Yellow
_exptl_crystal_density_diffrn 1.448
_exptl_crystal_density_method 'not measured'
_exptl_crystal_description Block
_exptl_crystal_F_000 660
_exptl_crystal_size_max 0.02
_exptl_crystal_size_mid 0.02
_exptl_crystal_size_min 0.02
_refine_diff_density_max 0.969
_refine_diff_density_min -0.701
_refine_diff_density_rms 0.068
_refine_ls_extinction_method none
_refine_ls_goodness_of_fit_ref 1.050
_refine_ls_hydrogen_treatment constr
_refine_ls_matrix_type full
_refine_ls_number_parameters 403
_refine_ls_number_reflns 8096
_refine_ls_number_restraints 0
_refine_ls_restrained_S_all 1.050
_refine_ls_R_factor_all 0.0543
_refine_ls_R_factor_gt 0.0508
_refine_ls_shift/su_max 0.000
_refine_ls_shift/su_mean 0.000
_refine_ls_structure_factor_coef Fsqd
_refine_ls_weighting_details 'calc w=1/[\s^2^(Fo^2^)+(0.0668P)^2^+1.2133P] where P=(Fo^2^+2Fc^2^)/3'
_refine_ls_weighting_scheme calc
_refine_ls_wR_factor_gt 0.1334
_refine_ls_wR_factor_ref 0.1375
_reflns_number_gt 7449
_reflns_number_total 8096
_reflns_threshold_expression >2sigma(I)
_cod_data_source_file c3dt51839f.txt
_cod_data_source_block e:\hs442m~1\hs442m
_cod_depositor_comments
;
The following automatic conversions were performed:

'_symmetry_cell_setting' value 'Triclinic' changed to 'triclinic'
according to /home/saulius/struct/CIF-dictionaries/cif_core.dic
dictionary named 'cif_core.dic' version 2.4.2 from 2011-04-26.

Automatic conversion script
Id: cif_fix_values 1891 2012-01-12 08:04:46Z andrius 
;
_cod_original_cell_volume 1456.0(5)
_cod_original_sg_symbol_H-M P-1
_cod_database_code 7023907

loop_
_symmetry_equiv_pos_as_xyz
'x, y, z'
'-x, -y, -z'

loop_
_atom_site_label
_atom_site_type_symbol
_atom_site_fract_x
_atom_site_fract_y
_atom_site_fract_z
_atom_site_U_iso_or_equiv
_atom_site_adp_type
_atom_site_occupancy
_atom_site_symmetry_multiplicity
_atom_site_calc_flag
_atom_site_refinement_flags
Fe1 Fe 0.5000 0.5000 0.0000 0.02116(9) Uani 1 2 d S
S1 S 0.40583(6) 0.13618(5) 0.08074(5) 0.04081(13) Uani 1 1 d .
O1 O 0.28692(16) -0.20732(13) 0.46952(13) 0.0385(3) Uani 1 1 d .
N1 N 0.47514(16) 0.34332(13) 0.03748(12) 0.0259(3) Uani 1 1 d .
C1 C 0.44581(18) 0.25801(15) 0.05513(14) 0.0266(3) Uani 1 1 d .
O2 O 0.05757(14) 0.21908(14) 0.37198(12) 0.0373(3) Uani 1 1 d .
N2 N 0.44246(15) 0.51037(12) 0.15837(12) 0.0253(3) Uani 1 1 d .
C2 C 0.3439(2) 0.61134(16) 0.18885(16) 0.0309(4) Uani 1 1 d .
H2 H 0.2997 0.6749 0.1345 0.037 Uiso 1 1 calc R
N3 N 0.70021(15) 0.42521(12) 0.02517(12) 0.0253(3) Uani 1 1 d .
C3 C 0.3044(2) 0.62621(17) 0.29527(17) 0.0360(4) Uani 1 1 d .
H3 H 0.2337 0.6979 0.3136 0.043 Uiso 1 1 calc R
N4 N 0.61669(15) 0.32270(12) 0.20174(12) 0.0235(3) Uani 1 1 d .
C4 C 0.3699(2) 0.53459(18) 0.37506(16) 0.0360(4) Uani 1 1 d .
H4 H 0.3446 0.5427 0.4489 0.043 Uiso 1 1 calc R
N5 N 0.71564(15) 0.11897(12) 0.20875(12) 0.0236(3) Uani 1 1 d .
C5 C 0.4723(2) 0.43159(16) 0.34544(15) 0.0303(3) Uani 1 1 d .
H5 H 0.5192 0.3676 0.3982 0.036 Uiso 1 1 calc R
N6 N 0.48422(15) 0.20258(12) 0.31180(12) 0.0240(3) Uani 1 1 d .
C6 C 0.50521(17) 0.42377(14) 0.23610(14) 0.0245(3) Uani 1 1 d .
N7 N 0.58278(15) -0.01014(12) 0.32250(12) 0.0257(3) Uani 1 1 d .
C7 C 0.73284(18) 0.34467(14) 0.11787(14) 0.0253(3) Uani 1 1 d .
N8 N 0.81238(15) -0.08730(12) 0.22943(13) 0.0269(3) Uani 1 1 d .
C8 C 0.87075(19) 0.28882(16) 0.13551(16) 0.0293(3) Uani 1 1 d .
H8 H 0.8898 0.2306 0.2012 0.035 Uiso 1 1 calc R
N9 N 0.99030(17) -0.02354(14) 0.24075(13) 0.0303(3) Uani 1 1 d .
C9 C 0.9800(2) 0.31989(17) 0.05521(17) 0.0333(4) Uani 1 1 d .
H9 H 1.0755 0.2829 0.0645 0.040 Uiso 1 1 calc R
N10 N 0.8784(2) -0.29333(15) 0.30388(15) 0.0400(4) Uani 1 1 d .
C10 C 0.9467(2) 0.40614(17) -0.03899(17) 0.0337(4) Uani 1 1 d .
H10 H 1.0193 0.4302 -0.0946 0.040 Uiso 1 1 calc R
N11 N 0.36004(16) 0.07603(13) 0.42078(12) 0.0274(3) Uani 1 1 d .
C11 C 0.8081(2) 0.45642(16) -0.05109(15) 0.0306(4) Uani 1 1 d .
H11 H 0.7869 0.5157 -0.1158 0.037 Uiso 1 1 calc R
C12 C 0.60496(17) 0.20867(14) 0.24317(13) 0.0226(3) Uani 1 1 d .
C13 C 0.69743(17) 0.01155(14) 0.25457(13) 0.0238(3) Uani 1 1 d .
C14 C 0.47827(17) 0.08965(14) 0.34824(14) 0.0242(3) Uani 1 1 d .
C15 C 0.95149(17) -0.07860(14) 0.18877(14) 0.0250(3) Uani 1 1 d .
C16 C 1.03610(19) -0.12456(15) 0.09786(15) 0.0283(3) Uani 1 1 d .
H16 H 1.0047 -0.1649 0.0649 0.034 Uiso 1 1 calc R
C17 C 1.1679(2) -0.10976(17) 0.05654(16) 0.0331(4) Uani 1 1 d .
H17 H 1.2292 -0.1402 -0.0056 0.040 Uiso 1 1 calc R
C18 C 1.2097(2) -0.04990(18) 0.10686(18) 0.0356(4) Uani 1 1 d .
H18 H 1.2993 -0.0382 0.0798 0.043 Uiso 1 1 calc R
C19 C 1.1171(2) -0.00804(18) 0.19723(18) 0.0357(4) Uani 1 1 d .
H19 H 1.1449 0.0344 0.2307 0.043 Uiso 1 1 calc R
C20 C 0.79310(19) -0.19980(15) 0.24692(15) 0.0298(4) Uani 1 1 d .
C21 C 0.6913(2) -0.20533(19) 0.20278(19) 0.0381(4) Uani 1 1 d .
H21 H 0.6345 -0.1353 0.1607 0.046 Uiso 1 1 calc R
C22 C 0.6754(3) -0.3163(2) 0.2222(2) 0.0507(6) Uani 1 1 d .
H22 H 0.6070 -0.3241 0.1940 0.061 Uiso 1 1 calc R
C23 C 0.7612(3) -0.4151(2) 0.2835(2) 0.0551(7) Uani 1 1 d .
H23 H 0.7518 -0.4920 0.2994 0.066 Uiso 1 1 calc R
C24 C 0.8603(3) -0.40042(19) 0.3211(2) 0.0515(6) Uani 1 1 d .
H24 H 0.9201 -0.4696 0.3617 0.062 Uiso 1 1 calc R
C25 C 0.35113(19) -0.04423(16) 0.47352(14) 0.0280(3) Uani 1 1 d .
H25A H 0.2922 -0.0435 0.5486 0.034 Uiso 1 1 calc R
H25B H 0.4476 -0.1014 0.4803 0.034 Uiso 1 1 calc R
C26 C 0.2885(2) -0.08837(17) 0.41188(16) 0.0321(4) Uani 1 1 d .
H26A H 0.1906 -0.0336 0.4066 0.039 Uiso 1 1 calc R
H26B H 0.3463 -0.0897 0.3366 0.039 Uiso 1 1 calc R
C27 C 0.1746(2) -0.21155(19) 0.56263(18) 0.0368(4) Uani 1 1 d .
H27A H 0.1421 -0.1379 0.5909 0.044 Uiso 1 1 calc R
H27B H 0.2088 -0.2819 0.6213 0.044 Uiso 1 1 calc R
C28 C 0.25274(19) 0.18124(16) 0.45965(16) 0.0309(4) Uani 1 1 d .
H28A H 0.3008 0.2269 0.4750 0.037 Uiso 1 1 calc R
H28B H 0.1916 0.1539 0.5294 0.037 Uiso 1 1 calc R
C29 C 0.1600(2) 0.26425(18) 0.37790(19) 0.0374(4) Uani 1 1 d .
H29A H 0.1098 0.3431 0.3985 0.045 Uiso 1 1 calc R
H29B H 0.2216 0.2776 0.3043 0.045 Uiso 1 1 calc R
C30 C -0.0528(2) 0.2209(2) 0.46806(19) 0.0399(4) Uani 1 1 d .
H30A H -0.0826 0.2966 0.4924 0.048 Uiso 1 1 calc R
H30B H -0.0198 0.1523 0.5284 0.048 Uiso 1 1 calc R

loop_
_atom_site_aniso_label
_atom_site_aniso_U_11
_atom_site_aniso_U_22
_atom_site_aniso_U_33
_atom_site_aniso_U_23
_atom_site_aniso_U_13
_atom_site_aniso_U_12
Fe1 0.02443(16) 0.01489(14) 0.02140(16) -0.00360(11) 0.00074(11) -0.00821(11)
S1 0.0522(3) 0.0287(2) 0.0501(3) -0.0039(2) -0.0124(2) -0.0246(2)
O1 0.0381(7) 0.0364(7) 0.0420(8) -0.0153(6) 0.0091(6) -0.0214(6)
N1 0.0288(7) 0.0196(6) 0.0265(7) -0.0037(5) -0.0020(5) -0.0092(5)
C1 0.0279(8) 0.0223(7) 0.0275(8) -0.0052(6) -0.0034(6) -0.0081(6)
O2 0.0253(6) 0.0415(8) 0.0372(7) -0.0068(6) 0.0017(5) -0.0108(6)
N2 0.0275(7) 0.0184(6) 0.0269(7) -0.0057(5) -0.0006(5) -0.0078(5)
C2 0.0332(9) 0.0209(7) 0.0323(9) -0.0079(6) -0.0027(7) -0.0042(6)
N3 0.0262(6) 0.0187(6) 0.0278(7) -0.0056(5) 0.0029(5) -0.0100(5)
C3 0.0379(10) 0.0255(8) 0.0356(9) -0.0130(7) 0.0018(7) -0.0039(7)
N4 0.0233(6) 0.0163(6) 0.0254(6) -0.0041(5) 0.0021(5) -0.0069(5)
C4 0.0408(10) 0.0308(9) 0.0291(9) -0.0119(7) 0.0029(7) -0.0082(8)
N5 0.0240(6) 0.0170(6) 0.0257(6) -0.0041(5) -0.0001(5) -0.0069(5)
C5 0.0331(8) 0.0257(8) 0.0268(8) -0.0062(6) 0.0005(6) -0.0092(7)
N6 0.0239(6) 0.0180(6) 0.0252(6) -0.0024(5) -0.0004(5) -0.0074(5)
C6 0.0248(7) 0.0177(6) 0.0277(8) -0.0062(6) 0.0016(6) -0.0082(6)
N7 0.0255(6) 0.0184(6) 0.0287(7) -0.0035(5) -0.0004(5) -0.0082(5)
C7 0.0261(7) 0.0179(6) 0.0291(8) -0.0072(6) 0.0028(6) -0.0094(6)
N8 0.0246(6) 0.0176(6) 0.0342(7) -0.0058(5) -0.0009(5) -0.0066(5)
C8 0.0274(8) 0.0239(7) 0.0349(9) -0.0078(6) -0.0016(7) -0.0094(6)
N9 0.0295(7) 0.0281(7) 0.0328(7) -0.0091(6) -0.0075(6) -0.0064(6)
C9 0.0267(8) 0.0309(9) 0.0440(10) -0.0153(8) 0.0013(7) -0.0124(7)
N10 0.0456(10) 0.0221(7) 0.0381(9) -0.0025(6) -0.0018(7) -0.0055(7)
C10 0.0315(9) 0.0302(8) 0.0393(9) -0.0121(7) 0.0073(7) -0.0176(7)
N11 0.0256(7) 0.0211(6) 0.0295(7) -0.0029(5) 0.0013(5) -0.0090(5)
C11 0.0335(9) 0.0254(8) 0.0303(8) -0.0072(6) 0.0058(7) -0.0157(7)
C12 0.0242(7) 0.0171(6) 0.0235(7) -0.0021(5) -0.0020(5) -0.0078(5)
C13 0.0247(7) 0.0180(7) 0.0257(7) -0.0045(5) -0.0019(6) -0.0069(6)
C14 0.0240(7) 0.0202(7) 0.0249(7) -0.0026(6) -0.0020(6) -0.0082(6)
C15 0.0242(7) 0.0178(6) 0.0275(7) -0.0035(6) -0.0032(6) -0.0042(5)
C16 0.0293(8) 0.0223(7) 0.0290(8) -0.0079(6) -0.0036(6) -0.0045(6)
C17 0.0310(8) 0.0257(8) 0.0308(8) -0.0049(7) 0.0014(7) -0.0044(7)
C18 0.0266(8) 0.0288(8) 0.0458(11) -0.0036(8) -0.0051(7) -0.0091(7)
C19 0.0333(9) 0.0324(9) 0.0438(10) -0.0085(8) -0.0127(8) -0.0100(7)
C20 0.0308(8) 0.0188(7) 0.0332(8) -0.0067(6) 0.0046(7) -0.0092(6)
C21 0.0349(9) 0.0308(9) 0.0493(11) -0.0159(8) -0.0001(8) -0.0127(7)
C22 0.0443(12) 0.0426(12) 0.0696(16) -0.0274(11) 0.0113(11) -0.0247(10)
C23 0.0607(15) 0.0314(10) 0.0659(16) -0.0162(10) 0.0193(12) -0.0282(10)
C24 0.0615(15) 0.0230(9) 0.0477(12) -0.0017(8) 0.0049(11) -0.0085(9)
C25 0.0296(8) 0.0244(7) 0.0278(8) -0.0013(6) -0.0011(6) -0.0139(6)
C26 0.0297(8) 0.0323(9) 0.0335(9) -0.0085(7) -0.0012(7) -0.0127(7)
C27 0.0350(9) 0.0352(9) 0.0377(10) -0.0061(8) -0.0006(8) -0.0158(8)
C28 0.0256(8) 0.0256(8) 0.0339(9) -0.0066(7) 0.0039(6) -0.0084(6)
C29 0.0251(8) 0.0285(9) 0.0475(11) 0.0000(8) -0.0013(7) -0.0089(7)
C30 0.0283(9) 0.0481(12) 0.0427(11) -0.0169(9) 0.0056(8) -0.0165(8)

loop_
_atom_type_symbol
_atom_type_description
_atom_type_scat_dispersion_real
_atom_type_scat_dispersion_imag
_atom_type_scat_source
C C 0.0033 0.0016 'International Tables Vol C Tables 4.2.6.8 and 6.1.1.4'
N N 0.0061 0.0033 'International Tables Vol C Tables 4.2.6.8 and 6.1.1.4'
O O 0.0106 0.0060 'International Tables Vol C Tables 4.2.6.8 and 6.1.1.4'
S S 0.1246 0.1234 'International Tables Vol C Tables 4.2.6.8 and 6.1.1.4'
Fe Fe 0.3463 0.8444 'International Tables Vol C Tables 4.2.6.8 and 6.1.1.4'
H H 0.0000 0.0000 'International Tables Vol C Tables 4.2.6.8 and 6.1.1.4'

loop_
_geom_angle_atom_site_label_1
_geom_angle_atom_site_label_2
_geom_angle_atom_site_label_3
_geom_angle
_geom_angle_site_symmetry_1
_geom_angle_site_symmetry_3
N1 Fe1 N1 180.00(9) 2_665 .
N1 Fe1 N2 88.00(7) 2_665 .
N1 Fe1 N2 92.00(7) . .
N1 Fe1 N2 92.00(7) 2_665 2_665
N1 Fe1 N2 88.00(7) . 2_665
N2 Fe1 N2 180.00(8) . 2_665
N1 Fe1 N3 87.62(7) 2_665 .
N1 Fe1 N3 92.38(7) . .
N2 Fe1 N3 85.56(7) . .
N2 Fe1 N3 94.44(7) 2_665 .
N1 Fe1 N3 92.38(7) 2_665 2_665
N1 Fe1 N3 87.62(7) . 2_665
N2 Fe1 N3 94.44(7) . 2_665
N2 Fe1 N3 85.56(7) 2_665 2_665
N3 Fe1 N3 180.00(11) . 2_665
C27 O1 C26 114.70(15) . .
C1 N1 Fe1 171.93(15) . .
N1 C1 S1 179.35(18) . .
C29 O2 C30 112.21(17) . .
C6 N2 C2 117.09(15) . .
C6 N2 Fe1 122.49(11) . .
C2 N2 Fe1 120.25(13) . .
N2 C2 C3 123.08(18) . .
N2 C2 H2 118.5 . .
C3 C2 H2 118.5 . .
C7 N3 C11 117.11(16) . .
C7 N3 Fe1 122.20(11) . .
C11 N3 Fe1 120.68(13) . .
C2 C3 C4 118.91(17) . .
C2 C3 H3 120.5 . .
C4 C3 H3 120.5 . .
C12 N4 C6 120.19(13) . .
C12 N4 C7 122.10(13) . .
C6 N4 C7 117.50(13) . .
C5 C4 C3 118.98(18) . .
C5 C4 H4 120.5 . .
C3 C4 H4 120.5 . .
C12 N5 C13 112.50(14) . .
C4 C5 C6 118.36(18) . .
C4 C5 H5 120.8 . .
C6 C5 H5 120.8 . .
C12 N6 C14 113.35(14) . .
N2 C6 C5 123.57(15) . .
N2 C6 N4 116.74(15) . .
C5 C6 N4 119.58(16) . .
C13 N7 C14 113.30(14) . .
N3 C7 C8 123.23(16) . .
N3 C7 N4 116.39(15) . .
C8 C7 N4 120.31(16) . .
C13 N8 C15 120.25(14) . .
C13 N8 C20 120.08(14) . .
C15 N8 C20 119.65(14) . .
C9 C8 C7 118.62(18) . .
C9 C8 H8 120.7 . .
C7 C8 H8 120.7 . .
C15 N9 C19 116.53(16) . .
C8 C9 C10 118.57(18) . .
C8 C9 H9 120.7 . .
C10 C9 H9 120.7 . .
C20 N10 C24 115.8(2) . .
C11 C10 C9 119.47(17) . .
C11 C10 H10 120.3 . .
C9 C10 H10 120.3 . .
C14 N11 C28 118.37(14) . .
C14 N11 C25 120.28(14) . .
C28 N11 C25 120.47(14) . .
N3 C11 C10 122.92(18) . .
N3 C11 H11 118.5 . .
C10 C11 H11 118.5 . .
N6 C12 N5 127.78(15) . .
N6 C12 N4 116.05(14) . .
N5 C12 N4 116.17(14) . .
N7 C13 N5 127.38(15) . .
N7 C13 N8 116.65(14) . .
N5 C13 N8 115.96(14) . .
N7 C14 N11 117.64(15) . .
N7 C14 N6 125.59(15) . .
N11 C14 N6 116.68(15) . .
N9 C15 C16 124.23(16) . .
N9 C15 N8 116.95(15) . .
C16 C15 N8 118.81(16) . .
C17 C16 C15 117.79(17) . .
C17 C16 H16 121.1 . .
C15 C16 H16 121.1 . .
C16 C17 C18 119.35(17) . .
C16 C17 H17 120.3 . .
C18 C17 H17 120.3 . .
C19 C18 C17 118.05(18) . .
C19 C18 H18 121.0 . .
C17 C18 H18 121.0 . .
N9 C19 C18 123.97(19) . .
N9 C19 H19 118.0 . .
C18 C19 H19 118.0 . .
N10 C20 C21 124.67(18) . .
N10 C20 N8 115.50(18) . .
C21 C20 N8 119.82(17) . .
C22 C21 C20 118.0(2) . .
C22 C21 H21 121.0 . .
C20 C21 H21 121.0 . .
C23 C22 C21 118.5(2) . .
C23 C22 H22 120.8 . .
C21 C22 H22 120.8 . .
C24 C23 C22 118.9(2) . .
C24 C23 H23 120.5 . .
C22 C23 H23 120.5 . .
N10 C24 C23 124.1(2) . .
N10 C24 H24 117.9 . .
C23 C24 H24 117.9 . .
N11 C25 C26 113.41(15) . .
N11 C25 H25A 108.9 . .
C26 C25 H25A 108.9 . .
N11 C25 H25B 108.9 . .
C26 C25 H25B 108.9 . .
H25A C25 H25B 107.7 . .
O1 C26 C25 108.77(16) . .
O1 C26 H26A 109.9 . .
C25 C26 H26A 109.9 . .
O1 C26 H26B 109.9 . .
C25 C26 H26B 109.9 . .
H26A C26 H26B 108.3 . .
O1 C27 C30 109.87(18) . 2_556
O1 C27 H27A 109.7 . .
C30 C27 H27A 109.7 2_556 .
O1 C27 H27B 109.7 . .
C30 C27 H27B 109.7 2_556 .
H27A C27 H27B 108.2 . .
N11 C28 C29 113.02(17) . .
N11 C28 H28A 109.0 . .
C29 C28 H28A 109.0 . .
N11 C28 H28B 109.0 . .
C29 C28 H28B 109.0 . .
H28A C28 H28B 107.8 . .
O2 C29 C28 113.68(16) . .
O2 C29 H29A 108.8 . .
C28 C29 H29A 108.8 . .
O2 C29 H29B 108.8 . .
C28 C29 H29B 108.8 . .
H29A C29 H29B 107.7 . .
O2 C30 C27 106.47(18) . 2_556
O2 C30 H30A 110.4 . .
C27 C30 H30A 110.4 2_556 .
O2 C30 H30B 110.4 . .
C27 C30 H30B 110.4 2_556 .
H30A C30 H30B 108.6 . .

loop_
_geom_bond_atom_site_label_1
_geom_bond_atom_site_label_2
_geom_bond_distance
_geom_bond_site_symmetry_2
Fe1 N1 1.9535(15) 2_665
Fe1 N1 1.9535(15) .
Fe1 N2 2.0107(15) .
Fe1 N2 2.0107(15) 2_665
Fe1 N3 2.0149(16) .
Fe1 N3 2.0149(16) 2_665
S1 C1 1.6355(18) .
O1 C27 1.417(2) .
O1 C26 1.435(2) .
N1 C1 1.154(2) .
O2 C29 1.426(3) .
O2 C30 1.426(2) .
N2 C6 1.336(2) .
N2 C2 1.355(2) .
C2 C3 1.381(3) .
C2 H2 0.9500 .
N3 C7 1.346(2) .
N3 C11 1.357(2) .
C3 C4 1.389(3) .
C3 H3 0.9500 .
N4 C12 1.388(2) .
N4 C6 1.419(2) .
N4 C7 1.421(2) .
C4 C5 1.381(3) .
C4 H4 0.9500 .
N5 C12 1.327(2) .
N5 C13 1.343(2) .
C5 C6 1.396(2) .
C5 H5 0.9500 .
N6 C12 1.324(2) .
N6 C14 1.352(2) .
N7 C13 1.327(2) .
N7 C14 1.345(2) .
C7 C8 1.390(3) .
N8 C13 1.380(2) .
N8 C15 1.426(2) .
N8 C20 1.428(2) .
C8 C9 1.387(3) .
C8 H8 0.9500 .
N9 C15 1.337(2) .
N9 C19 1.341(3) .
C9 C10 1.388(3) .
C9 H9 0.9500 .
N10 C20 1.320(3) .
N10 C24 1.357(3) .
C10 C11 1.373(3) .
C10 H10 0.9500 .
N11 C14 1.346(2) .
N11 C28 1.461(2) .
N11 C25 1.461(2) .
C11 H11 0.9500 .
C15 C16 1.384(2) .
C16 C17 1.384(3) .
C16 H16 0.9500 .
C17 C18 1.389(3) .
C17 H17 0.9500 .
C18 C19 1.379(3) .
C18 H18 0.9500 .
C19 H19 0.9500 .
C20 C21 1.394(3) .
C21 C22 1.389(3) .
C21 H21 0.9500 .
C22 C23 1.379(4) .
C22 H22 0.9500 .
C23 C24 1.371(4) .
C23 H23 0.9500 .
C24 H24 0.9500 .
C25 C26 1.511(3) .
C25 H25A 0.9900 .
C25 H25B 0.9900 .
C26 H26A 0.9900 .
C26 H26B 0.9900 .
C27 C30 1.507(3) 2_556
C27 H27A 0.9900 .
C27 H27B 0.9900 .
C28 C29 1.518(3) .
C28 H28A 0.9900 .
C28 H28B 0.9900 .
C29 H29A 0.9900 .
C29 H29B 0.9900 .
C30 C27 1.507(3) 2_556
C30 H30A 0.9900 .
C30 H30B 0.9900 .
